data_7101759
loop_
_publ_author_name
'Schelter, Eric J'
'Morris, David E'
'Scott, Brian L'
'Kiplinger, Jaqueline L'

_publ_section_title
;
 Actinide-mediated coupling of 4-fluorobenzonitrile: synthesis of an
 eight-membered thorium(IV) tetraazametallacycle.
;
_journal_issue 10
_journal_name_full 'Chemical communications (Cambridge, England)'
_journal_page_first 1029
_journal_page_last 1031
_journal_paper_doi 10.1039/b614050e
_journal_year 2007
_chemical_formula_sum 'C36 H44 F2 N2 Th'
_chemical_formula_weight 774.77
_chemical_name_systematic
;
?
;
_space_group_IT_number 15
_symmetry_cell_setting monoclinic
_symmetry_space_group_name_Hall '-C 2yc'
_symmetry_space_group_name_H-M 'C 1 2/c 1'
_atom_sites_solution_hydrogens geom
_atom_sites_solution_primary direct
_atom_sites_solution_secondary difmap
_audit_creation_method SHELXL-97
_cell_angle_alpha 90.00
_cell_angle_beta 98.6770(10)
_cell_angle_gamma 90.00
_cell_formula_units_Z 4
_cell_length_a 12.9201(6)
_cell_length_b 14.0054(7)
_cell_length_c 18.2113(9)
_cell_measurement_temperature 141(2)
_cell_volume 3257.6(3)
_computing_cell_refinement 'SAINT+, v. 7.06 (Bruker AXS, 2001)'
_computing_data_collection 'APEX II, v. 1.08 (Bruker AXS, 2003)'
_computing_data_reduction 'SAINT+, v. 7.06 (Bruker AXS, 2001)'
_computing_molecular_graphics 'SHELXTL, v. 6.10, (Bruker AXS, 2000)'
_computing_publication_material 'SHELXTL, v. 6.10, (Bruker AXS, 2000)'
_computing_structure_refinement 'SHELXL-97 (Sheldrick, 1997)'
_computing_structure_solution 'SHELXS-97 (Sheldrick, 1990)'
_diffrn_ambient_temperature 141(2)
_diffrn_measured_fraction_theta_full 1.000
_diffrn_measured_fraction_theta_max 0.943
_diffrn_measurement_device_type 'Bruker D8 with APEXII CCD'
_diffrn_measurement_method '\w scans'
_diffrn_radiation_monochromator graphite
_diffrn_radiation_source 'fine-focus sealed tube'
_diffrn_radiation_type MoK\a
_diffrn_radiation_wavelength 0.71073
_diffrn_reflns_av_R_equivalents 0.0222
_diffrn_reflns_av_sigmaI/netI 0.0173
_diffrn_reflns_limit_h_max 17
_diffrn_reflns_limit_h_min -17
_diffrn_reflns_limit_k_max 18
_diffrn_reflns_limit_k_min -18
_diffrn_reflns_limit_l_max 23
_diffrn_reflns_limit_l_min -23
_diffrn_reflns_number 17967
_diffrn_reflns_theta_full 25.00
_diffrn_reflns_theta_max 28.85
_diffrn_reflns_theta_min 2.16
_diffrn_standards_decay_% <2
_diffrn_standards_interval_count 0
_diffrn_standards_interval_time 0
_diffrn_standards_number 0
_exptl_absorpt_coefficient_mu 4.615
_exptl_absorpt_correction_T_max 0.5643
_exptl_absorpt_correction_T_min 0.4038
_exptl_absorpt_correction_type multi-scan
_exptl_absorpt_process_details 'SADABS 2.03 (Sheldrick, 2001)'
_exptl_crystal_colour yellow
_exptl_crystal_density_diffrn 1.580
_exptl_crystal_density_method 'not measured'
_exptl_crystal_description irregular
_exptl_crystal_F_000 1528
_exptl_crystal_size_max 0.24
_exptl_crystal_size_mid 0.16
_exptl_crystal_size_min 0.14
_refine_diff_density_max 1.510
_refine_diff_density_min -0.277
_refine_diff_density_rms 0.081
_refine_ls_extinction_method none
_refine_ls_goodness_of_fit_ref 1.323
_refine_ls_hydrogen_treatment constr
_refine_ls_matrix_type full
_refine_ls_number_parameters 192
_refine_ls_number_reflns 4014
_refine_ls_number_restraints 0
_refine_ls_restrained_S_all 1.323
_refine_ls_R_factor_all 0.0197
_refine_ls_R_factor_gt 0.0180
_refine_ls_shift/su_max 0.001
_refine_ls_shift/su_mean 0.000
_refine_ls_structure_factor_coef Fsqd
_refine_ls_weighting_details 'calc w=1/[\s^2^(Fo^2^)+(0.0269P)^2^+0.0000P] where P=(Fo^2^+2Fc^2^)/3'
_refine_ls_weighting_scheme calc
_refine_ls_wR_factor_gt 0.0484
_refine_ls_wR_factor_ref 0.0488
_reflns_number_gt 3802
_reflns_number_total 4014
_reflns_threshold_expression >2sigma(I)
_cod_data_source_file b614050e.txt
_cod_data_source_block apx109
_cod_original_sg_symbol_H-M 'C 2/c'
_cod_database_code 7101759

loop_
_symmetry_equiv_pos_as_xyz
'x, y, z'
'-x, y, -z+1/2'
'x+1/2, y+1/2, z'
'-x+1/2, y+1/2, -z+1/2'
'-x, -y, -z'
'x, -y, z-1/2'
'-x+1/2, -y+1/2, -z'
'x+1/2, -y+1/2, z-1/2'

loop_
_atom_site_label
_atom_site_type_symbol
_atom_site_fract_x
_atom_site_fract_y
_atom_site_fract_z
_atom_site_U_iso_or_equiv
_atom_site_adp_type
_atom_site_occupancy
_atom_site_symmetry_multiplicity
_atom_site_calc_flag
_atom_site_refinement_flags
Th1 Th 1.0000 0.149635(6) 0.7500 0.02019(5) Uani 1 2 d S
F1 F 1.03588(16) 0.68662(14) 0.58593(11) 0.0624(6) Uani 1 1 d .
N1 N 1.05928(14) 0.24331(15) 0.66498(10) 0.0301(4) Uani 1 1 d .
C1 C 0.78073(19) 0.14010(14) 0.70940(14) 0.0241(4) Uani 1 1 d .
C2 C 0.81301(17) 0.04470(16) 0.72402(13) 0.0280(4) Uani 1 1 d .
C3 C 0.87031(17) 0.01501(16) 0.66719(13) 0.0300(5) Uani 1 1 d .
C4 C 0.87321(17) 0.09282(17) 0.61754(13) 0.0283(5) Uani 1 1 d .
C5 C 0.81827(18) 0.17044(16) 0.64393(13) 0.0247(4) Uani 1 1 d .
C6 C 0.70996(18) 0.19742(17) 0.75136(13) 0.0292(5) Uani 1 1 d .
H6A H 0.6392 0.1931 0.7264 0.044 Uiso 1 1 calc R
H6B H 0.7318 0.2630 0.7536 0.044 Uiso 1 1 calc R
H6C H 0.7138 0.1726 0.8008 0.044 Uiso 1 1 calc R
C7 C 0.7841(2) -0.01640(18) 0.78571(16) 0.0372(6) Uani 1 1 d .
H7A H 0.7829 0.0221 0.8292 0.056 Uiso 1 1 calc R
H7B H 0.8348 -0.0665 0.7967 0.056 Uiso 1 1 calc R
H7C H 0.7161 -0.0438 0.7706 0.056 Uiso 1 1 calc R
C8 C 0.9112(2) -0.08411(18) 0.65540(17) 0.0421(6) Uani 1 1 d .
H8A H 0.8621 -0.1174 0.6195 0.063 Uiso 1 1 calc R
H8B H 0.9201 -0.1184 0.7016 0.063 Uiso 1 1 calc R
H8C H 0.9773 -0.0795 0.6377 0.063 Uiso 1 1 calc R
C9 C 0.9177(2) 0.0899(2) 0.54581(14) 0.0408(6) Uani 1 1 d .
H9A H 0.9817 0.0540 0.5528 0.061 Uiso 1 1 calc R
H9B H 0.9315 0.1538 0.5308 0.061 Uiso 1 1 calc R
H9C H 0.8683 0.0601 0.5081 0.061 Uiso 1 1 calc R
C10 C 0.79675(18) 0.26572(16) 0.60627(13) 0.0313(5) Uani 1 1 d .
H10A H 0.7316 0.2629 0.5731 0.047 Uiso 1 1 calc R
H10B H 0.8522 0.2809 0.5786 0.047 Uiso 1 1 calc R
H10C H 0.7927 0.3141 0.6431 0.047 Uiso 1 1 calc R
C11 C 1.09502(17) 0.28961(19) 0.61505(13) 0.0306(5) Uani 1 1 d .
C12 C 1.1537(2) 0.2400(2) 0.55952(14) 0.0421(6) Uani 1 1 d .
H12A H 1.1560 0.1726 0.5691 0.063 Uiso 1 1 calc R
H12B H 1.2238 0.2646 0.5643 0.063 Uiso 1 1 calc R
H12C H 1.1184 0.2515 0.5101 0.063 Uiso 1 1 calc R
C13 C 1.08206(18) 0.3959(2) 0.60676(13) 0.0312(5) Uani 1 1 d .
C14 C 1.01626(19) 0.44392(19) 0.64862(13) 0.0329(5) Uani 1 1 d .
H14 H 0.9824 0.4095 0.6816 0.039 Uiso 1 1 calc R
C15 C 1.0004(2) 0.54123(19) 0.64207(15) 0.0410(6) Uani 1 1 d .
H15 H 0.9562 0.5725 0.6700 0.049 Uiso 1 1 calc R
C16 C 1.0519(2) 0.5910(2) 0.59301(17) 0.0454(7) Uani 1 1 d .
C17 C 1.1182(2) 0.5476(2) 0.55092(15) 0.0470(7) Uani 1 1 d .
H17 H 1.1523 0.5829 0.5185 0.056 Uiso 1 1 calc R
C18 C 1.1329(2) 0.4504(2) 0.55789(14) 0.0391(6) Uani 1 1 d .
H18 H 1.1775 0.4201 0.5297 0.047 Uiso 1 1 calc R

loop_
_atom_site_aniso_label
_atom_site_aniso_U_11
_atom_site_aniso_U_22
_atom_site_aniso_U_33
_atom_site_aniso_U_23
_atom_site_aniso_U_13
_atom_site_aniso_U_12
Th1 0.02073(6) 0.01808(6) 0.02109(7) 0.000 0.00094(4) 0.000
F1 0.0713(13) 0.0406(9) 0.0645(12) 0.0180(9) -0.0252(10) -0.0191(9)
N1 0.0239(9) 0.0412(11) 0.0250(9) 0.0020(9) 0.0028(7) -0.0003(8)
C1 0.0218(10) 0.0218(10) 0.0275(11) -0.0012(8) -0.0005(9) -0.0011(8)
C2 0.0239(10) 0.0232(10) 0.0351(12) -0.0013(9) -0.0018(9) -0.0049(9)
C3 0.0255(11) 0.0229(10) 0.0394(13) -0.0095(9) -0.0022(9) -0.0006(8)
C4 0.0243(10) 0.0291(11) 0.0295(11) -0.0094(9) -0.0028(9) -0.0017(9)
C5 0.0228(10) 0.0232(10) 0.0265(11) -0.0023(8) -0.0016(9) -0.0015(8)
C6 0.0251(10) 0.0295(12) 0.0325(12) -0.0040(10) 0.0022(9) 0.0003(9)
C7 0.0332(13) 0.0263(11) 0.0508(16) 0.0090(11) 0.0021(11) -0.0030(10)
C8 0.0350(13) 0.0240(11) 0.0638(18) -0.0146(12) -0.0040(12) 0.0019(10)
C9 0.0394(14) 0.0496(15) 0.0319(13) -0.0138(11) 0.0004(11) -0.0014(12)
C10 0.0314(11) 0.0307(12) 0.0289(11) 0.0036(9) -0.0043(9) -0.0012(9)
C11 0.0189(10) 0.0472(14) 0.0250(11) 0.0036(10) 0.0009(8) -0.0026(9)
C12 0.0322(13) 0.0660(19) 0.0296(12) -0.0018(13) 0.0098(10) 0.0007(13)
C13 0.0253(11) 0.0450(15) 0.0218(11) 0.0071(10) -0.0018(9) -0.0086(10)
C14 0.0312(12) 0.0403(13) 0.0260(11) 0.0042(10) 0.0004(9) -0.0082(10)
C15 0.0389(14) 0.0414(14) 0.0392(14) -0.0009(11) -0.0049(11) -0.0070(11)
C16 0.0456(16) 0.0388(14) 0.0434(15) 0.0137(12) -0.0201(13) -0.0181(12)
C17 0.0375(13) 0.0630(18) 0.0352(13) 0.0210(14) -0.0118(11) -0.0267(14)
C18 0.0276(11) 0.0625(18) 0.0255(11) 0.0111(12) -0.0018(9) -0.0157(12)

loop_
_atom_type_symbol
_atom_type_description
_atom_type_scat_dispersion_real
_atom_type_scat_dispersion_imag
_atom_type_scat_source
C C 0.0033 0.0016 'International Tables Vol C Tables 4.2.6.8 and 6.1.1.4'
H H 0.0000 0.0000 'International Tables Vol C Tables 4.2.6.8 and 6.1.1.4'
N N 0.0061 0.0033 'International Tables Vol C Tables 4.2.6.8 and 6.1.1.4'
F F 0.0171 0.0103 'International Tables Vol C Tables 4.2.6.8 and 6.1.1.4'
Th Th -7.2400 8.8979 'International Tables Vol C Tables 4.2.6.8 and 6.1.1.4'

loop_
_geom_angle_atom_site_label_1
_geom_angle_atom_site_label_2
_geom_angle_atom_site_label_3
_geom_angle
_geom_angle_site_symmetry_1
_geom_angle_site_symmetry_3
N1 Th1 N1 108.67(11) 2_756 .
N1 Th1 C2 92.73(7) 2_756 .
N1 Th1 C2 124.27(7) . .
N1 Th1 C2 124.27(7) 2_756 2_756
N1 Th1 C2 92.73(7) . 2_756
C2 Th1 C2 116.84(9) . 2_756
N1 Th1 C3 121.60(7) 2_756 .
N1 Th1 C3 105.05(7) . .
C2 Th1 C3 29.36(7) . .
C2 Th1 C3 99.66(7) 2_756 .
N1 Th1 C3 105.05(7) 2_756 2_756
N1 Th1 C3 121.60(7) . 2_756
C2 Th1 C3 99.66(7) . 2_756
C2 Th1 C3 29.36(7) 2_756 2_756
C3 Th1 C3 95.57(10) . 2_756
N1 Th1 C4 122.64(7) 2_756 .
N1 Th1 C4 77.87(7) . .
C2 Th1 C4 48.20(7) . .
C2 Th1 C4 111.77(7) 2_756 .
C3 Th1 C4 29.25(7) . .
C3 Th1 C4 119.54(7) 2_756 .
N1 Th1 C4 77.87(7) 2_756 2_756
N1 Th1 C4 122.64(7) . 2_756
C2 Th1 C4 111.77(7) . 2_756
C2 Th1 C4 48.20(7) 2_756 2_756
C3 Th1 C4 119.54(7) . 2_756
C3 Th1 C4 29.25(7) 2_756 2_756
C4 Th1 C4 147.20(10) . 2_756
N1 Th1 C1 77.01(7) 2_756 .
N1 Th1 C1 106.25(7) . .
C2 Th1 C1 29.08(6) . .
C2 Th1 C1 145.52(6) 2_756 .
C3 Th1 C1 48.15(6) . .
C3 Th1 C1 127.13(6) 2_756 .
C4 Th1 C1 48.03(7) . .
C4 Th1 C1 129.94(7) 2_756 .
N1 Th1 C1 106.25(7) 2_756 2_756
N1 Th1 C1 77.01(7) . 2_756
C2 Th1 C1 145.52(6) . 2_756
C2 Th1 C1 29.08(6) 2_756 2_756
C3 Th1 C1 127.13(6) . 2_756
C3 Th1 C1 48.15(6) 2_756 2_756
C4 Th1 C1 129.94(7) . 2_756
C4 Th1 C1 48.03(7) 2_756 2_756
C1 Th1 C1 174.58(8) . 2_756
N1 Th1 C5 78.65(7) 2_756 2_756
N1 Th1 C5 94.38(7) . 2_756
C2 Th1 C5 140.88(7) . 2_756
C2 Th1 C5 48.11(7) 2_756 2_756
C3 Th1 C5 143.62(7) . 2_756
C3 Th1 C5 48.22(7) 2_756 2_756
C4 Th1 C5 158.64(7) . 2_756
C4 Th1 C5 29.19(6) 2_756 2_756
C1 Th1 C5 152.05(7) . 2_756
C1 Th1 C5 29.12(7) 2_756 2_756
N1 Th1 C5 94.38(7) 2_756 .
N1 Th1 C5 78.65(7) . .
C2 Th1 C5 48.11(7) . .
C2 Th1 C5 140.88(7) 2_756 .
C3 Th1 C5 48.22(7) . .
C3 Th1 C5 143.62(7) 2_756 .
C4 Th1 C5 29.19(6) . .
C4 Th1 C5 158.64(7) 2_756 .
C1 Th1 C5 29.12(7) . .
C1 Th1 C5 152.05(7) 2_756 .
C5 Th1 C5 168.14(9) 2_756 .
C11 N1 Th1 175.29(19) . .
C2 C1 C5 108.2(2) . .
C2 C1 C6 126.3(2) . .
C5 C1 C6 125.2(2) . .
C2 C1 Th1 74.88(13) . .
C5 C1 Th1 75.45(13) . .
C6 C1 Th1 120.24(15) . .
C1 C2 C3 108.1(2) . .
C1 C2 C7 125.4(2) . .
C3 C2 C7 126.3(2) . .
C1 C2 Th1 76.04(13) . .
C3 C2 Th1 75.31(12) . .
C7 C2 Th1 118.47(15) . .
C4 C3 C2 107.8(2) . .
C4 C3 C8 124.8(2) . .
C2 C3 C8 127.1(2) . .
C4 C3 Th1 75.85(12) . .
C2 C3 Th1 75.33(12) . .
C8 C3 Th1 120.01(15) . .
C3 C4 C5 108.0(2) . .
C3 C4 C9 125.6(2) . .
C5 C4 C9 126.1(2) . .
C3 C4 Th1 74.90(13) . .
C5 C4 Th1 75.52(13) . .
C9 C4 Th1 120.12(15) . .
C1 C5 C4 107.9(2) . .
C1 C5 C10 125.8(2) . .
C4 C5 C10 126.2(2) . .
C1 C5 Th1 75.43(13) . .
C4 C5 Th1 75.28(13) . .
C10 C5 Th1 118.71(14) . .
N1 C11 C13 122.3(2) . .
N1 C11 C12 121.3(2) . .
C13 C11 C12 116.4(2) . .
C14 C13 C18 117.7(3) . .
C14 C13 C11 119.29(19) . .
C18 C13 C11 123.0(2) . .
C15 C14 C13 121.5(2) . .
C16 C15 C14 118.3(3) . .
F1 C16 C17 118.9(2) . .
F1 C16 C15 118.5(3) . .
C17 C16 C15 122.6(3) . .
C16 C17 C18 118.4(2) . .
C17 C18 C13 121.5(3) . .

loop_
_geom_bond_atom_site_label_1
_geom_bond_atom_site_label_2
_geom_bond_distance
_geom_bond_site_symmetry_2
Th1 N1 2.250(2) 2_756
Th1 N1 2.250(2) .
Th1 C2 2.806(2) .
Th1 C2 2.806(2) 2_756
Th1 C3 2.806(2) .
Th1 C3 2.806(2) 2_756
Th1 C4 2.818(2) .
Th1 C4 2.818(2) 2_756
Th1 C1 2.821(2) .
Th1 C1 2.821(2) 2_756
Th1 C5 2.821(2) 2_756
Th1 C5 2.821(2) .
F1 C16 1.358(4) .
N1 C11 1.260(3) .
C1 C2 1.413(3) .
C1 C5 1.418(3) .
C1 C6 1.508(3) .
C2 C3 1.422(3) .
C2 C7 1.504(3) .
C3 C4 1.420(3) .
C3 C8 1.512(3) .
C4 C5 1.421(3) .
C4 C9 1.505(3) .
C5 C10 1.507(3) .
C11 C13 1.504(4) .
C11 C12 1.520(3) .
C13 C14 1.397(4) .
C13 C18 1.408(3) .
C14 C15 1.381(4) .
C15 C16 1.381(4) .
C16 C17 1.375(5) .
C17 C18 1.377(4) .
